data_7022602
loop_
_publ_author_name
'Grzywa, Maciej'
'Ge\&sner, Christof'
'Denysenko, Dmytro'
'Bredenk\"otter, Bj\"orn'
'Gschwind, Fabienne'
'Fromm, Katharina M.'
'Nitek, Wojciech'
'Klemm, Elias'
'Volkmer, Dirk'

_publ_section_title
;
 CFA-2 and CFA-3 (Coordination Framework Augsburg University-2 and -3);
 novel MOFs assembled from trinuclear Cu(I)/Ag(I) secondary building units
 and 3,3',5,5'-tetraphenyl-bipyrazolate ligands.
;
_journal_issue 19
_journal_name_full 'Dalton transactions (Cambridge, England : 2003)'
_journal_page_first 6909
_journal_page_last 6921
_journal_paper_doi 10.1039/c3dt32302a
_journal_volume 42
_journal_year 2013
_chemical_formula_moiety 'C45 H30 Cu3 N6'
_chemical_formula_sum 'C45 H30 Cu3 N6'
_chemical_formula_weight 845.37
_chemical_name_systematic
;
?
;
_space_group_IT_number 88
_space_group_name_H-M_alt 'I 41/a'
_symmetry_cell_setting tetragonal
_symmetry_space_group_name_Hall '-I 4ad'
_symmetry_space_group_name_H-M 'I 41/a :2'
_atom_sites_solution_hydrogens geom
_atom_sites_solution_primary direct
_atom_sites_solution_secondary difmap
_audit_creation_method SHELXL-97
_cell_angle_alpha 90.00
_cell_angle_beta 90.00
_cell_angle_gamma 90.00
_cell_formula_units_Z 16
_cell_length_a 30.835(14)
_cell_length_b 30.835(14)
_cell_length_c 29.306(7)
_cell_measurement_reflns_used 9775
_cell_measurement_temperature 200(2)
_cell_measurement_theta_max 133.3
_cell_measurement_theta_min 7.079
_cell_volume 27864(19)
_computing_cell_refinement 'APEX2 v2012.12-0 (Bruker AXS)'
_computing_data_collection 'Bruker Instrument Service v3.0.25'
_computing_data_reduction 'SAINT V8.27B (Bruker AXS Inc., 2012)'
_computing_molecular_graphics Mercury
_computing_publication_material Word
_computing_structure_refinement 'SHELXL-97 (Sheldrick, 1997)'
_computing_structure_solution 'SHELXS-97 (Sheldrick, 1990)'
_diffrn_ambient_temperature 200(2)
_diffrn_detector_area_resol_mean 10.4167
_diffrn_measured_fraction_theta_full 0.998
_diffrn_measured_fraction_theta_max 0.998
_diffrn_measurement_device_type 'Bruker D8 Venture'
_diffrn_measurement_method '\w scans'
_diffrn_radiation_monochromator graphite
_diffrn_radiation_source 'fine-focus sealed tube'
_diffrn_radiation_type CuK\a
_diffrn_radiation_wavelength 1.54178
_diffrn_reflns_av_R_equivalents 0.0436
_diffrn_reflns_av_sigmaI/netI 0.0219
_diffrn_reflns_limit_h_max 36
_diffrn_reflns_limit_h_min -36
_diffrn_reflns_limit_k_max 36
_diffrn_reflns_limit_k_min -36
_diffrn_reflns_limit_l_max 34
_diffrn_reflns_limit_l_min -34
_diffrn_reflns_number 120701
_diffrn_reflns_theta_full 66.81
_diffrn_reflns_theta_max 66.81
_diffrn_reflns_theta_min 2.08
_exptl_absorpt_coefficient_mu 1.235
_exptl_absorpt_correction_T_max 0.7528
_exptl_absorpt_correction_T_min 0.5957
_exptl_absorpt_correction_type multi-scan
_exptl_absorpt_process_details 'SADABS V2012/1 (Bruker AXS Inc.)'
_exptl_crystal_colour colorless
_exptl_crystal_density_diffrn 0.806
_exptl_crystal_density_method 'not measured'
_exptl_crystal_description block
_exptl_crystal_F_000 6864
_exptl_crystal_size_max 0.05
_exptl_crystal_size_mid 0.04
_exptl_crystal_size_min 0.03
_platon_squeeze_details
;
2DEF and MeOH solvent molecules were confirmed by TG/IR and CHN analysis.
;
_refine_diff_density_max 0.451
_refine_diff_density_min -0.828
_refine_diff_density_rms 0.060
_refine_ls_extinction_method none
_refine_ls_goodness_of_fit_ref 1.067
_refine_ls_hydrogen_treatment constr
_refine_ls_matrix_type full
_refine_ls_number_parameters 487
_refine_ls_number_reflns 12341
_refine_ls_number_restraints 0
_refine_ls_restrained_S_all 1.067
_refine_ls_R_factor_all 0.0536
_refine_ls_R_factor_gt 0.0455
_refine_ls_shift/su_max 0.001
_refine_ls_shift/su_mean 0.000
_refine_ls_structure_factor_coef Fsqd
_refine_ls_weighting_details 'calc w=1/[\s^2^(Fo^2^)+(0.0850P)^2^+0.2711P] where P=(Fo^2^+2Fc^2^)/3'
_refine_ls_weighting_scheme calc
_refine_ls_wR_factor_gt 0.1240
_refine_ls_wR_factor_ref 0.1286
_reflns_number_gt 10383
_reflns_number_total 12341
_reflns_threshold_expression >2sigma(I)
_cod_data_source_file c3dt32302a.txt
_cod_data_source_block cfa2mg
_cod_original_cell_volume 27865(19)
_cod_database_code 7022602

loop_
_symmetry_equiv_pos_as_xyz
'x, y, z'
'-x+1/2, -y, z+1/2'
'-y+3/4, x+1/4, z+1/4'
'y+3/4, -x+3/4, z+3/4'
'x+1/2, y+1/2, z+1/2'
'-x+1, -y+1/2, z+1'
'-y+5/4, x+3/4, z+3/4'
'y+5/4, -x+5/4, z+5/4'
'-x, -y, -z'
'x-1/2, y, -z-1/2'
'y-3/4, -x-1/4, -z-1/4'
'-y-3/4, x-3/4, -z-3/4'
'-x+1/2, -y+1/2, -z+1/2'
'x, y+1/2, -z'
'y-1/4, -x+1/4, -z+1/4'
'-y-1/4, x-1/4, -z-1/4'

loop_
_atom_site_label
_atom_site_type_symbol
_atom_site_fract_x
_atom_site_fract_y
_atom_site_fract_z
_atom_site_U_iso_or_equiv
_atom_site_adp_type
_atom_site_occupancy
_atom_site_symmetry_multiplicity
_atom_site_calc_flag
_atom_site_refinement_flags
Cu1 Cu 0.076552(9) 0.380434(9) -0.021465(10) 0.03324(10) Uani 1 1 d .
Cu2 Cu 0.128492(9) 0.323738(9) 0.055104(9) 0.03228(10) Uani 1 1 d .
Cu3 Cu 0.149946(9) 0.425672(10) 0.038828(10) 0.03436(10) Uani 1 1 d .
N1 N 0.05361(5) 0.32862(5) -0.00085(5) 0.0317(4) Uani 1 1 d .
N2 N 0.07906(5) 0.30279(5) 0.02593(6) 0.0325(4) Uani 1 1 d .
N3 N 0.17357(6) 0.34987(5) 0.08726(6) 0.0342(4) Uani 1 1 d .
N4 N 0.17531(5) 0.39436(5) 0.08618(6) 0.0345(4) Uani 1 1 d .
N5 N 0.12888(6) 0.45427(6) -0.01244(6) 0.0372(4) Uani 1 1 d .
N6 N 0.10147(6) 0.43208(6) -0.04077(6) 0.0370(4) Uani 1 1 d .
C1 C 0.01622(6) 0.30739(6) -0.00893(6) 0.0304(4) Uani 1 1 d .
C2 C 0.01698(6) 0.26663(6) 0.01250(6) 0.0297(4) Uani 1 1 d .
C3 C 0.05744(6) 0.26557(6) 0.03458(6) 0.0291(4) Uani 1 1 d .
C4 C 0.07781(6) 0.23493(6) 0.06693(7) 0.0311(4) Uani 1 1 d .
C5 C 0.09127(7) 0.19365(7) 0.05450(8) 0.0405(5) Uani 1 1 d .
H5 H 0.0854 0.1830 0.0247 0.049 Uiso 1 1 calc R
C6 C 0.11327(8) 0.16805(7) 0.08555(9) 0.0471(5) Uani 1 1 d .
H6 H 0.1221 0.1396 0.0771 0.056 Uiso 1 1 calc R
C7 C 0.12253(7) 0.18340(8) 0.12862(8) 0.0446(5) Uani 1 1 d .
H7 H 0.1384 0.1659 0.1494 0.053 Uiso 1 1 calc R
C8 C 0.10888(8) 0.22403(7) 0.14151(7) 0.0410(5) Uani 1 1 d .
H8 H 0.1149 0.2344 0.1714 0.049 Uiso 1 1 calc R
C9 C 0.08649(7) 0.24977(7) 0.11108(7) 0.0359(4) Uani 1 1 d .
H9 H 0.0769 0.2777 0.1202 0.043 Uiso 1 1 calc R
C10 C -0.01959(7) 0.32817(7) -0.03414(7) 0.0365(5) Uani 1 1 d .
C11 C -0.04466(8) 0.30483(9) -0.06529(8) 0.0483(6) Uani 1 1 d .
H11 H -0.0377 0.2755 -0.0720 0.058 Uiso 1 1 calc R
C12 C -0.07974(9) 0.32454(11) -0.08646(10) 0.0661(8) Uani 1 1 d .
H12 H -0.0968 0.3085 -0.1076 0.079 Uiso 1 1 calc R
C13 C -0.09014(10) 0.36703(11) -0.07718(11) 0.0703(8) Uani 1 1 d .
H13 H -0.1142 0.3802 -0.0919 0.084 Uiso 1 1 calc R
C14 C -0.06596(9) 0.39033(10) -0.04687(11) 0.0600(7) Uani 1 1 d .
H14 H -0.0732 0.4197 -0.0406 0.072 Uiso 1 1 calc R
C15 C -0.03072(8) 0.37105(8) -0.02515(8) 0.0442(5) Uani 1 1 d .
H15 H -0.0141 0.3874 -0.0039 0.053 Uiso 1 1 calc R
C16 C 0.20145(6) 0.33616(6) 0.11974(7) 0.0316(4) Uani 1 1 d .
C17 C 0.22189(7) 0.37193(7) 0.13954(7) 0.0331(4) Uani 1 1 d .
C18 C 0.20412(7) 0.40795(7) 0.11763(7) 0.0347(4) Uani 1 1 d .
C19 C 0.20839(7) 0.29005(7) 0.13087(8) 0.0381(5) Uani 1 1 d .
C20 C 0.21538(8) 0.25926(8) 0.09708(9) 0.0485(6) Uani 1 1 d .
H20 H 0.2131 0.2672 0.0659 0.058 Uiso 1 1 calc R
C21 C 0.22570(9) 0.21685(8) 0.10880(11) 0.0616(7) Uani 1 1 d .
H21 H 0.2307 0.1960 0.0855 0.074 Uiso 1 1 calc R
C22 C 0.22876(10) 0.20492(8) 0.15394(12) 0.0650(8) Uani 1 1 d .
H22 H 0.2362 0.1760 0.1617 0.078 Uiso 1 1 calc R
C23 C 0.22103(9) 0.23486(9) 0.18775(10) 0.0578(7) Uani 1 1 d .
H23 H 0.2226 0.2265 0.2189 0.069 Uiso 1 1 calc R
C24 C 0.21094(8) 0.27701(8) 0.17625(8) 0.0454(5) Uani 1 1 d .
H24 H 0.2056 0.2976 0.1998 0.055 Uiso 1 1 calc R
C25 C 0.21205(9) 0.45439(7) 0.12473(8) 0.0485(6) Uani 1 1 d .
C26 C 0.25463(12) 0.46975(9) 0.12922(11) 0.0689(8) Uani 1 1 d .
H26 H 0.2784 0.4502 0.1272 0.083 Uiso 1 1 calc R
C27 C 0.26193(19) 0.51388(12) 0.13674(15) 0.1080(17) Uani 1 1 d .
H27 H 0.2907 0.5245 0.1400 0.130 Uiso 1 1 calc R
C28 C 0.2271(2) 0.54206(11) 0.13945(17) 0.126(2) Uani 1 1 d .
H28 H 0.2320 0.5721 0.1445 0.151 Uiso 1 1 calc R
C29 C 0.1863(2) 0.52730(12) 0.13497(16) 0.1120(17) Uani 1 1 d .
H29 H 0.1627 0.5470 0.1369 0.134 Uiso 1 1 calc R
C30 C 0.17815(13) 0.48320(9) 0.12754(12) 0.0741(9) Uani 1 1 d .
H30 H 0.1492 0.4732 0.1244 0.089 Uiso 1 1 calc R
C31 C 0.14039(7) 0.49145(7) -0.03356(7) 0.0349(4) Uani 1 1 d .
C32 C 0.12038(6) 0.49341(6) -0.07617(7) 0.0330(4) Uani 1 1 d .
C33 C 0.09653(7) 0.45525(7) -0.07930(7) 0.0351(4) Uani 1 1 d .
C34 C 0.17024(7) 0.52291(8) -0.01288(8) 0.0424(5) Uani 1 1 d .
C35 C 0.20965(9) 0.51012(10) 0.00540(11) 0.0630(7) Uani 1 1 d .
H35 H 0.2175 0.4803 0.0056 0.076 Uiso 1 1 calc R
C36 C 0.23751(12) 0.54098(14) 0.02334(14) 0.0919(12) Uani 1 1 d .
H36 H 0.2641 0.5320 0.0367 0.110 Uiso 1 1 calc R
C37 C 0.22747(15) 0.58337(14) 0.02210(15) 0.1017(14) Uani 1 1 d .
H37 H 0.2474 0.6041 0.0337 0.122 Uiso 1 1 calc R
C38 C 0.18831(13) 0.59689(11) 0.00406(14) 0.0819(10) Uani 1 1 d .
H38 H 0.1810 0.6268 0.0037 0.098 Uiso 1 1 calc R
C39 C 0.16007(10) 0.56661(9) -0.01339(9) 0.0571(7) Uani 1 1 d .
H39 H 0.1332 0.5758 -0.0260 0.069 Uiso 1 1 calc R
C40 C 0.07022(8) 0.43907(7) -0.11804(7) 0.0397(5) Uani 1 1 d .
C41 C 0.02957(9) 0.42152(9) -0.11109(9) 0.0560(7) Uani 1 1 d .
H41 H 0.0181 0.4202 -0.0810 0.067 Uiso 1 1 calc R
C42 C 0.00535(11) 0.40583(12) -0.14707(12) 0.0789(10) Uani 1 1 d .
H42 H -0.0224 0.3935 -0.1418 0.095 Uiso 1 1 calc R
C43 C 0.02201(14) 0.40832(14) -0.19106(12) 0.0881(11) Uani 1 1 d .
H43 H 0.0057 0.3974 -0.2160 0.106 Uiso 1 1 calc R
C44 C 0.06154(13) 0.42628(13) -0.19848(10) 0.0830(10) Uani 1 1 d .
H44 H 0.0726 0.4282 -0.2287 0.100 Uiso 1 1 calc R
C45 C 0.08616(10) 0.44193(10) -0.16208(9) 0.0577(7) Uani 1 1 d .
H45 H 0.1138 0.4545 -0.1675 0.069 Uiso 1 1 calc R

loop_
_atom_site_aniso_label
_atom_site_aniso_U_11
_atom_site_aniso_U_22
_atom_site_aniso_U_33
_atom_site_aniso_U_23
_atom_site_aniso_U_13
_atom_site_aniso_U_12
Cu1 0.03436(17) 0.03142(16) 0.03393(17) 0.01093(11) -0.00517(11) -0.00861(12)
Cu2 0.02978(16) 0.03399(17) 0.03306(17) 0.00414(11) -0.00887(11) -0.00667(12)
Cu3 0.03290(16) 0.03662(17) 0.03354(17) 0.01204(12) -0.00904(12) -0.00321(12)
N1 0.0324(8) 0.0327(8) 0.0301(8) 0.0057(7) -0.0045(7) -0.0064(7)
N2 0.0335(9) 0.0326(9) 0.0314(8) 0.0048(7) -0.0047(7) -0.0071(7)
N3 0.0351(9) 0.0333(9) 0.0343(9) 0.0026(7) -0.0080(7) -0.0027(7)
N4 0.0337(9) 0.0335(9) 0.0364(9) 0.0053(7) -0.0092(7) -0.0021(7)
N5 0.0343(9) 0.0398(9) 0.0374(9) 0.0116(7) -0.0083(7) -0.0084(8)
N6 0.0370(9) 0.0360(9) 0.0380(9) 0.0112(7) -0.0063(7) -0.0064(8)
C1 0.0303(10) 0.0337(10) 0.0271(9) 0.0029(8) 0.0002(7) -0.0043(8)
C2 0.0306(9) 0.0303(9) 0.0283(9) -0.0011(8) 0.0021(7) -0.0036(8)
C3 0.0324(10) 0.0277(9) 0.0271(9) 0.0015(7) 0.0003(7) -0.0041(8)
C4 0.0285(9) 0.0319(10) 0.0330(10) 0.0025(8) 0.0008(8) -0.0052(8)
C5 0.0430(12) 0.0349(11) 0.0437(12) -0.0039(9) -0.0014(9) -0.0013(10)
C6 0.0474(13) 0.0324(11) 0.0613(15) 0.0025(10) -0.0026(11) 0.0042(10)
C7 0.0380(11) 0.0421(12) 0.0535(13) 0.0168(10) -0.0048(10) -0.0022(10)
C8 0.0468(12) 0.0419(12) 0.0342(11) 0.0068(9) -0.0076(9) -0.0063(10)
C9 0.0421(11) 0.0312(10) 0.0345(10) 0.0021(8) 0.0003(9) -0.0017(9)
C10 0.0335(11) 0.0410(12) 0.0350(10) 0.0098(9) -0.0017(8) -0.0046(9)
C11 0.0417(12) 0.0595(15) 0.0438(12) 0.0053(11) -0.0132(10) -0.0073(11)
C12 0.0536(16) 0.087(2) 0.0579(16) 0.0108(15) -0.0221(13) -0.0057(15)
C13 0.0494(15) 0.084(2) 0.078(2) 0.0261(17) -0.0187(14) 0.0030(15)
C14 0.0493(14) 0.0563(16) 0.0742(18) 0.0222(14) 0.0007(13) 0.0104(13)
C15 0.0414(12) 0.0432(12) 0.0480(13) 0.0097(10) 0.0009(10) -0.0010(10)
C16 0.0287(9) 0.0323(10) 0.0338(10) 0.0025(8) -0.0059(8) 0.0022(8)
C17 0.0305(10) 0.0346(10) 0.0343(10) 0.0000(8) -0.0073(8) 0.0012(8)
C18 0.0341(10) 0.0332(10) 0.0368(10) 0.0031(8) -0.0092(8) -0.0010(9)
C19 0.0337(11) 0.0329(10) 0.0477(12) 0.0023(9) -0.0095(9) -0.0034(9)
C20 0.0486(13) 0.0417(12) 0.0551(14) -0.0059(11) -0.0064(11) -0.0012(11)
C21 0.0600(16) 0.0388(13) 0.086(2) -0.0128(13) -0.0097(14) -0.0004(12)
C22 0.0581(16) 0.0336(13) 0.103(2) 0.0093(14) -0.0205(16) 0.0002(12)
C23 0.0553(15) 0.0475(14) 0.0704(17) 0.0200(13) -0.0189(13) -0.0080(12)
C24 0.0473(13) 0.0412(12) 0.0479(13) 0.0089(10) -0.0124(10) -0.0036(10)
C25 0.0674(16) 0.0339(11) 0.0443(13) 0.0037(9) -0.0192(11) -0.0006(11)
C26 0.086(2) 0.0492(15) 0.0716(18) 0.0107(13) -0.0299(16) -0.0258(15)
C27 0.159(4) 0.057(2) 0.107(3) 0.013(2) -0.057(3) -0.049(3)
C28 0.225(6) 0.0326(17) 0.121(4) -0.0011(19) -0.060(4) -0.018(3)
C29 0.178(5) 0.0438(18) 0.114(3) -0.0131(19) -0.034(3) 0.035(3)
C30 0.101(2) 0.0452(15) 0.076(2) -0.0041(14) -0.0233(18) 0.0217(16)
C31 0.0301(10) 0.0366(11) 0.0381(10) 0.0106(8) -0.0009(8) -0.0032(9)
C32 0.0305(10) 0.0320(10) 0.0366(10) 0.0079(8) -0.0007(8) -0.0029(8)
C33 0.0336(10) 0.0369(11) 0.0348(10) 0.0101(8) -0.0016(8) 0.0000(9)
C34 0.0411(12) 0.0469(13) 0.0393(11) 0.0101(9) -0.0022(9) -0.0125(10)
C35 0.0492(14) 0.0651(17) 0.0748(18) 0.0170(14) -0.0200(13) -0.0162(13)
C36 0.067(2) 0.109(3) 0.100(3) 0.020(2) -0.0375(19) -0.038(2)
C37 0.115(3) 0.091(3) 0.099(3) -0.005(2) -0.031(2) -0.063(3)
C38 0.096(3) 0.0599(18) 0.089(2) -0.0076(17) -0.010(2) -0.0288(18)
C39 0.0651(16) 0.0473(14) 0.0590(15) 0.0020(12) -0.0025(13) -0.0111(13)
C40 0.0481(12) 0.0351(11) 0.0359(11) 0.0061(9) -0.0057(9) -0.0049(10)
C41 0.0539(15) 0.0639(16) 0.0502(14) 0.0101(12) -0.0134(12) -0.0176(13)
C42 0.072(2) 0.093(2) 0.072(2) 0.0069(17) -0.0249(16) -0.0337(18)
C43 0.099(3) 0.107(3) 0.0579(19) -0.0094(18) -0.0269(18) -0.031(2)
C44 0.103(3) 0.107(3) 0.0393(15) -0.0066(16) -0.0053(15) -0.013(2)
C45 0.0636(16) 0.0664(17) 0.0429(13) 0.0014(12) -0.0001(12) -0.0069(14)

loop_
_atom_type_symbol
_atom_type_description
_atom_type_scat_dispersion_real
_atom_type_scat_dispersion_imag
_atom_type_scat_source
C C 0.0181 0.0091 'International Tables Vol C Tables 4.2.6.8 and 6.1.1.4'
H H 0.0000 0.0000 'International Tables Vol C Tables 4.2.6.8 and 6.1.1.4'
Cu Cu -1.9646 0.5888 'International Tables Vol C Tables 4.2.6.8 and 6.1.1.4'
N N 0.0311 0.0180 'International Tables Vol C Tables 4.2.6.8 and 6.1.1.4'

loop_
_geom_angle_atom_site_label_1
_geom_angle_atom_site_label_2
_geom_angle_atom_site_label_3
_geom_angle
_geom_angle_site_symmetry_3
N1 Cu1 N6 177.78(8) .
N3 Cu2 N2 173.04(8) .
N5 Cu3 N4 174.02(8) .
C1 N1 N2 108.02(15) .
C1 N1 Cu1 133.64(13) .
N2 N1 Cu1 118.15(12) .
C3 N2 N1 108.63(15) .
C3 N2 Cu2 127.73(14) .
N1 N2 Cu2 122.10(12) .
C16 N3 N4 107.70(16) .
C16 N3 Cu2 134.13(14) .
N4 N3 Cu2 116.72(12) .
C18 N4 N3 108.72(16) .
C18 N4 Cu3 128.71(14) .
N3 N4 Cu3 121.24(13) .
C31 N5 N6 107.98(16) .
C31 N5 Cu3 132.95(15) .
N6 N5 Cu3 117.97(13) .
C33 N6 N5 108.29(16) .
C33 N6 Cu1 131.66(15) .
N5 N6 Cu1 119.99(13) .
N1 C1 C2 110.00(17) .
N1 C1 C10 121.18(17) .
C2 C1 C10 128.67(18) .
C1 C2 C3 103.97(17) .
C1 C2 C2 127.9(2) 6_454
C3 C2 C2 128.1(2) 6_454
N2 C3 C2 109.37(17) .
N2 C3 C4 116.96(17) .
C2 C3 C4 133.41(18) .
C5 C4 C9 119.07(19) .
C5 C4 C3 123.01(18) .
C9 C4 C3 117.76(18) .
C6 C5 C4 119.9(2) .
C6 C5 H5 120.1 .
C4 C5 H5 120.1 .
C7 C6 C5 120.6(2) .
C7 C6 H6 119.7 .
C5 C6 H6 119.7 .
C8 C7 C6 120.1(2) .
C8 C7 H7 120.0 .
C6 C7 H7 120.0 .
C7 C8 C9 120.0(2) .
C7 C8 H8 120.0 .
C9 C8 H8 120.0 .
C8 C9 C4 120.4(2) .
C8 C9 H9 119.8 .
C4 C9 H9 119.8 .
C15 C10 C11 118.5(2) .
C15 C10 C1 120.2(2) .
C11 C10 C1 121.2(2) .
C12 C11 C10 119.9(3) .
C12 C11 H11 120.1 .
C10 C11 H11 120.1 .
C13 C12 C11 120.7(3) .
C13 C12 H12 119.6 .
C11 C12 H12 119.6 .
C14 C13 C12 120.2(3) .
C14 C13 H13 119.9 .
C12 C13 H13 119.9 .
C13 C14 C15 120.0(3) .
C13 C14 H14 120.0 .
C15 C14 H14 120.0 .
C10 C15 C14 120.8(2) .
C10 C15 H15 119.6 .
C14 C15 H15 119.6 .
N3 C16 C17 109.45(17) .
N3 C16 C19 123.37(18) .
C17 C16 C19 127.18(18) .
C18 C17 C16 105.09(17) .
C18 C17 C32 128.83(19) 3
C16 C17 C32 125.96(18) 3
N4 C18 C17 109.04(18) .
N4 C18 C25 120.71(18) .
C17 C18 C25 130.25(19) .
C20 C19 C24 118.4(2) .
C20 C19 C16 121.6(2) .
C24 C19 C16 119.9(2) .
C19 C20 C21 120.2(3) .
C19 C20 H20 119.9 .
C21 C20 H20 119.9 .
C22 C21 C20 120.3(3) .
C22 C21 H21 119.8 .
C20 C21 H21 119.8 .
C23 C22 C21 120.1(2) .
C23 C22 H22 120.0 .
C21 C22 H22 120.0 .
C22 C23 C24 119.7(3) .
C22 C23 H23 120.1 .
C24 C23 H23 120.1 .
C23 C24 C19 121.3(3) .
C23 C24 H24 119.4 .
C19 C24 H24 119.4 .
C30 C25 C26 119.2(3) .
C30 C25 C18 120.8(3) .
C26 C25 C18 119.9(2) .
C27 C26 C25 119.7(4) .
C27 C26 H26 120.2 .
C25 C26 H26 120.2 .
C28 C27 C26 119.7(4) .
C28 C27 H27 120.1 .
C26 C27 H27 120.1 .
C29 C28 C27 120.5(3) .
C29 C28 H28 119.7 .
C27 C28 H28 119.7 .
C28 C29 C30 120.8(4) .
C28 C29 H29 119.6 .
C30 C29 H29 119.6 .
C25 C30 C29 120.0(4) .
C25 C30 H30 120.0 .
C29 C30 H30 120.0 .
N5 C31 C32 109.34(18) .
N5 C31 C34 122.44(18) .
C32 C31 C34 128.21(18) .
C33 C32 C31 104.85(17) .
C33 C32 C17 126.07(19) 4_454
C31 C32 C17 129.05(19) 4_454
N6 C33 C32 109.54(18) .
N6 C33 C40 121.77(19) .
C32 C33 C40 128.66(18) .
C39 C34 C35 118.7(2) .
C39 C34 C31 119.8(2) .
C35 C34 C31 121.4(2) .
C36 C35 C34 119.7(3) .
C36 C35 H35 120.2 .
C34 C35 H35 120.2 .
C37 C36 C35 121.0(3) .
C37 C36 H36 119.5 .
C35 C36 H36 119.5 .
C36 C37 C38 120.3(3) .
C36 C37 H37 119.8 .
C38 C37 H37 119.8 .
C39 C38 C37 119.4(3) .
C39 C38 H38 120.3 .
C37 C38 H38 120.3 .
C38 C39 C34 120.9(3) .
C38 C39 H39 119.5 .
C34 C39 H39 119.5 .
C41 C40 C45 119.0(2) .
C41 C40 C33 121.1(2) .
C45 C40 C33 119.9(2) .
C42 C41 C40 121.1(3) .
C42 C41 H41 119.5 .
C40 C41 H41 119.5 .
C41 C42 C43 119.3(3) .
C41 C42 H42 120.4 .
C43 C42 H42 120.4 .
C44 C43 C42 120.2(3) .
C44 C43 H43 119.9 .
C42 C43 H43 119.9 .
C43 C44 C45 120.5(3) .
C43 C44 H44 119.8 .
C45 C44 H44 119.8 .
C40 C45 C44 119.9(3) .
C40 C45 H45 120.1 .
C44 C45 H45 120.1 .

loop_
_geom_bond_atom_site_label_1
_geom_bond_atom_site_label_2
_geom_bond_distance
_geom_bond_site_symmetry_2
Cu1 N1 1.8487(18) .
Cu1 N6 1.8565(19) .
Cu2 N3 1.8626(18) .
Cu2 N2 1.8631(18) .
Cu3 N5 1.8593(17) .
Cu3 N4 1.8628(17) .
N1 C1 1.347(3) .
N1 N2 1.366(2) .
N2 C3 1.351(3) .
N3 C16 1.351(3) .
N3 N4 1.373(3) .
N4 C18 1.347(3) .
N5 C31 1.350(3) .
N5 N6 1.368(3) .
N6 C33 1.345(3) .
C1 C2 1.405(3) .
C1 C10 1.475(3) .
C2 C3 1.406(3) .
C2 C2 1.466(4) 6_454
C3 C4 1.478(3) .
C4 C5 1.388(3) .
C4 C9 1.398(3) .
C5 C6 1.383(3) .
C5 H5 0.9500 .
C6 C7 1.378(4) .
C6 H6 0.9500 .
C7 C8 1.374(4) .
C7 H7 0.9500 .
C8 C9 1.379(3) .
C8 H8 0.9500 .
C9 H9 0.9500 .
C10 C15 1.391(3) .
C10 C11 1.396(3) .
C11 C12 1.387(4) .
C11 H11 0.9500 .
C12 C13 1.376(5) .
C12 H12 0.9500 .
C13 C14 1.364(5) .
C13 H13 0.9500 .
C14 C15 1.393(4) .
C14 H14 0.9500 .
C15 H15 0.9500 .
C16 C17 1.397(3) .
C16 C19 1.474(3) .
C17 C18 1.395(3) .
C17 C32 1.469(3) 3
C18 C25 1.468(3) .
C19 C20 1.389(3) .
C19 C24 1.391(3) .
C20 C21 1.389(4) .
C20 H20 0.9500 .
C21 C22 1.376(5) .
C21 H21 0.9500 .
C22 C23 1.375(5) .
C22 H22 0.9500 .
C23 C24 1.378(4) .
C23 H23 0.9500 .
C24 H24 0.9500 .
C25 C30 1.374(4) .
C25 C26 1.402(4) .
C26 C27 1.397(5) .
C26 H26 0.9500 .
C27 C28 1.384(8) .
C27 H27 0.9500 .
C28 C29 1.344(8) .
C28 H28 0.9500 .
C29 C30 1.400(5) .
C29 H29 0.9500 .
C30 H30 0.9500 .
C31 C32 1.394(3) .
C31 C34 1.468(3) .
C32 C33 1.391(3) .
C32 C17 1.469(3) 4_454
C33 C40 1.482(3) .
C34 C39 1.383(4) .
C34 C35 1.386(4) .
C35 C36 1.385(5) .
C35 H35 0.9500 .
C36 C37 1.344(6) .
C36 H36 0.9500 .
C37 C38 1.383(6) .
C37 H37 0.9500 .
C38 C39 1.375(4) .
C38 H38 0.9500 .
C39 H39 0.9500 .
C40 C41 1.380(4) .
C40 C45 1.384(4) .
C41 C42 1.380(4) .
C41 H41 0.9500 .
C42 C43 1.390(5) .
C42 H42 0.9500 .
C43 C44 1.357(5) .
C43 H43 0.9500 .
C44 C45 1.395(4) .
C44 H44 0.9500 .
C45 H45 0.9500 .

loop_
_platon_squeeze_void_nr
_platon_squeeze_void_average_x
_platon_squeeze_void_average_y
_platon_squeeze_void_average_z
_platon_squeeze_void_volume
_platon_squeeze_void_count_electrons
_platon_squeeze_void_content
1 -0.031 -0.048 0.384 15171 6811 ' '
